data_7108455
loop_
_publ_author_name
'Wissam Iali'
'Frederic La Paglia'
'Xavier-Frederic Le Goff'
'Dusan Sredojevic'
'Michel Pfeffer'
'Jean-Pierre Djukic'

_publ_section_title
;
 Room temperature tandem hydroamination and hydrosilation/protodesilation
 catalysis by a tricarbonylchromium-bound iridacycle
;
_journal_name_full Chem.Commun.
_journal_page_first 10310
_journal_paper_doi 10.1039/c2cc35520e
_journal_volume 48
_journal_year 2012
_chemical_formula_moiety 'C39 H40 Ir N2, C H2 Cl2, Cl'
_chemical_formula_sum 'C40 H42 Cl3 Ir N2'
_chemical_formula_weight 849.31
_chemical_name_systematic
;
?
;
_space_group_IT_number 2
_symmetry_cell_setting triclinic
_symmetry_space_group_name_Hall '-P 1'
_symmetry_space_group_name_H-M 'P -1'
_atom_sites_solution_hydrogens geom
_atom_sites_solution_primary direct
_atom_sites_solution_secondary difmap
_audit_creation_method SHELXL-97
_cell_angle_alpha 101.006(1)
_cell_angle_beta 103.841(1)
_cell_angle_gamma 98.418(1)
_cell_formula_units_Z 2
_cell_length_a 10.572(1)
_cell_length_b 12.130(1)
_cell_length_c 14.836(1)
_cell_measurement_reflns_used 5225
_cell_measurement_temperature 150.0(1)
_cell_measurement_theta_max 30.034
_cell_measurement_theta_min 0.998
_cell_volume 1776.1(3)
_computing_cell_refinement 'DENZO (Otwinowski & Minor, 1997) & COLLECT'
_computing_data_collection 'COLLECT (Hooft, R.W.W., 1998)'
_computing_data_reduction 'DENZO & COLLECT'
_computing_molecular_graphics 'PLATON (Spek, 2009)'
_computing_publication_material 'PLATON (Spek, 2009)'
_computing_structure_refinement 'SHELXL-97 (Sheldrick, 1997)'
_computing_structure_solution 'SHELXS-97 (Sheldrick, 1990)'
_diffrn_ambient_temperature 150.0(1)
_diffrn_measured_fraction_theta_full 0.981
_diffrn_measured_fraction_theta_max 0.981
_diffrn_measurement_device_type KappaCCD
_diffrn_measurement_method 'phi and omega scans'
_diffrn_radiation_monochromator graphite
_diffrn_radiation_source 'fine-focus sealed tube'
_diffrn_radiation_type MoK\a
_diffrn_radiation_wavelength 0.71069
_diffrn_reflns_av_R_equivalents 0.0319
_diffrn_reflns_av_sigmaI/netI 0.0328
_diffrn_reflns_limit_h_max 14
_diffrn_reflns_limit_h_min -14
_diffrn_reflns_limit_k_max 17
_diffrn_reflns_limit_k_min -17
_diffrn_reflns_limit_l_max 20
_diffrn_reflns_limit_l_min -18
_diffrn_reflns_number 18121
_diffrn_reflns_theta_full 30.02
_diffrn_reflns_theta_max 30.02
_diffrn_reflns_theta_min 2.80
_exptl_absorpt_coefficient_mu 4.015
_exptl_absorpt_correction_T_max 0.6033
_exptl_absorpt_correction_T_min 0.2965
_exptl_absorpt_correction_type multi-scan
_exptl_absorpt_process_details 'DENZO/SCALEPACK (Otwinowski & Minor, 1996)'
_exptl_crystal_colour Red
_exptl_crystal_density_diffrn 1.588
_exptl_crystal_density_method 'not measured'
_exptl_crystal_description Block
_exptl_crystal_F_000 848
_exptl_crystal_size_max 0.40
_exptl_crystal_size_mid 0.22
_exptl_crystal_size_min 0.14
_refine_diff_density_max 1.353
_refine_diff_density_min -1.944
_refine_diff_density_rms 0.106
_refine_ls_extinction_method none
_refine_ls_goodness_of_fit_ref 1.046
_refine_ls_hydrogen_treatment mixed
_refine_ls_matrix_type full
_refine_ls_number_parameters 435
_refine_ls_number_reflns 10172
_refine_ls_number_restraints 4
_refine_ls_restrained_S_all 1.047
_refine_ls_R_factor_all 0.0261
_refine_ls_R_factor_gt 0.0249
_refine_ls_shift/su_max 0.000
_refine_ls_shift/su_mean 0.000
_refine_ls_structure_factor_coef Fsqd
_refine_ls_weighting_details 'calc w=1/[\s^2^(Fo^2^)+(0.0219P)^2^+3.1388P] where P=(Fo^2^+2Fc^2^)/3'
_refine_ls_weighting_scheme calc
_refine_ls_wR_factor_gt 0.0611
_refine_ls_wR_factor_ref 0.0624
_reflns_number_gt 9843
_reflns_number_total 10172
_reflns_threshold_expression >2sigma(I)
_cod_data_source_file c2cc35520e.txt
_cod_data_source_block 2a
_cod_original_sg_symbol_H-M 'P-1 '
_cod_database_code 7108455

loop_
_symmetry_equiv_pos_as_xyz
'x, y, z'
'-x, -y, -z'

loop_
_atom_site_label
_atom_site_type_symbol
_atom_site_fract_x
_atom_site_fract_y
_atom_site_fract_z
_atom_site_U_iso_or_equiv
_atom_site_adp_type
_atom_site_occupancy
_atom_site_symmetry_multiplicity
_atom_site_calc_flag
_atom_site_refinement_flags
_atom_site_disorder_assembly
_atom_site_disorder_group
Ir1 Ir 0.517175(8) 0.668961(7) 0.327578(5) 0.01542(3) Uani 1 1 d . . .
N1 N 0.4372(2) 0.51162(17) 0.22688(15) 0.0187(4) Uani 1 1 d . . .
N2 N 0.3471(3) 0.8789(2) -0.04562(18) 0.0358(6) Uani 1 1 d . . .
Cl1 Cl 0.42772(7) 0.06137(5) 0.28578(5) 0.02822(12) Uani 1 1 d . . .
C1 C 0.4416(3) 0.4141(2) 0.25807(19) 0.0235(5) Uani 1 1 d . . .
H1 H 0.4886 0.4204 0.3226 0.028 Uiso 1 1 calc R . .
C2 C 0.3823(3) 0.3065(2) 0.2019(2) 0.0283(5) Uani 1 1 d . . .
H2 H 0.3891 0.2402 0.2266 0.034 Uiso 1 1 calc R . .
C3 C 0.3119(3) 0.2974(2) 0.1079(2) 0.0290(5) Uani 1 1 d . . .
H3 H 0.2667 0.2247 0.0675 0.035 Uiso 1 1 calc R . .
C4 C 0.3087(3) 0.3954(2) 0.07407(19) 0.0241(5) Uani 1 1 d . . .
H4 H 0.2616 0.3898 0.0097 0.029 Uiso 1 1 calc R . .
C5 C 0.3742(2) 0.5038(2) 0.13334(17) 0.0184(4) Uani 1 1 d . . .
C6 C 0.3712(2) 0.6055(2) 0.09305(16) 0.0178(4) Uani 1 1 d . . .
C7 C 0.3764(2) 0.5938(2) -0.00196(17) 0.0220(4) Uani 1 1 d . . .
H7 H 0.3839 0.5215 -0.0361 0.026 Uiso 1 1 calc R . .
C8 C 0.3712(3) 0.6823(2) -0.04795(17) 0.0232(5) Uani 1 1 d . . .
H8 H 0.3768 0.6703 -0.1119 0.028 Uiso 1 1 calc R . .
C9 C 0.3575(3) 0.7905(2) -0.00057(18) 0.0226(5) Uani 1 1 d . . .
C10 C 0.3562(2) 0.8045(2) 0.09560(17) 0.0200(4) Uani 1 1 d . . .
H10 H 0.3503 0.8773 0.1300 0.024 Uiso 1 1 calc R . .
C11 C 0.3633(2) 0.71513(19) 0.14197(16) 0.0170(4) Uani 1 1 d . . .
C12 C 0.3715(2) 0.74460(19) 0.24470(16) 0.0166(4) Uani 1 1 d . . .
H12 H 0.394(3) 0.825(3) 0.272(2) 0.020 Uiso 1 1 d . . .
C13 C 0.3025(2) 0.67541(19) 0.29386(16) 0.0170(4) Uani 1 1 d . . .
C14 C 0.3661(2) 0.6936(2) 0.39257(17) 0.0187(4) Uani 1 1 d . . .
C15 C 0.3448(2) 0.7234(2) 0.47773(17) 0.0205(4) Uani 1 1 d . . .
H15 H 0.4099 0.7161 0.5316 0.025 Uiso 1 1 calc R . .
C16 C 0.2277(2) 0.7669(2) 0.49474(17) 0.0198(4) Uani 1 1 d . . .
C17 C 0.1329(3) 0.7946(2) 0.42319(19) 0.0252(5) Uani 1 1 d . . .
H17 H 0.1416 0.7829 0.3600 0.030 Uiso 1 1 calc R . .
C18 C 0.0268(3) 0.8388(3) 0.4437(2) 0.0301(6) Uani 1 1 d . . .
H18 H -0.0361 0.8578 0.3946 0.036 Uiso 1 1 calc R . .
C19 C 0.0113(3) 0.8557(3) 0.5355(2) 0.0326(6) Uani 1 1 d . . .
H19 H -0.0618 0.8859 0.5492 0.039 Uiso 1 1 calc R . .
C20 C 0.1036(3) 0.8282(3) 0.6065(2) 0.0324(6) Uani 1 1 d . . .
H20 H 0.0935 0.8391 0.6693 0.039 Uiso 1 1 calc R . .
C21 C 0.2110(3) 0.7847(2) 0.58659(19) 0.0267(5) Uani 1 1 d . . .
H21 H 0.2740 0.7668 0.6363 0.032 Uiso 1 1 calc R . .
C22 C 0.3371(4) 0.8601(3) -0.1467(2) 0.0383(7) Uani 1 1 d . . .
H22A H 0.4182 0.8377 -0.1584 0.057 Uiso 1 1 calc R . .
H22B H 0.3262 0.9310 -0.1676 0.057 Uiso 1 1 calc R . .
H22C H 0.2601 0.7990 -0.1826 0.057 Uiso 1 1 calc R . .
C23 C 0.3199(4) 0.9855(3) 0.0004(2) 0.0396(7) Uani 1 1 d . . .
H23A H 0.2278 0.9732 0.0041 0.059 Uiso 1 1 calc R . .
H23B H 0.3329 1.0428 -0.0368 0.059 Uiso 1 1 calc R . .
H23C H 0.3805 1.0129 0.0649 0.059 Uiso 1 1 calc R . .
C24 C 0.1887(2) 0.5767(2) 0.24687(16) 0.0183(4) Uani 1 1 d . . .
C25 C 0.0989(2) 0.5758(2) 0.16082(18) 0.0226(5) Uani 1 1 d . . .
H25 H 0.1121 0.6370 0.1304 0.027 Uiso 1 1 calc R . .
C26 C -0.0099(3) 0.4855(3) 0.1193(2) 0.0282(5) Uani 1 1 d . . .
H26 H -0.0708 0.4854 0.0607 0.034 Uiso 1 1 calc R . .
C27 C -0.0297(3) 0.3963(3) 0.1629(2) 0.0359(6) Uani 1 1 d . . .
H27 H -0.1024 0.3336 0.1331 0.043 Uiso 1 1 calc R . .
C28 C 0.0563(3) 0.3979(3) 0.2501(3) 0.0365(7) Uani 1 1 d . . .
H28 H 0.0408 0.3376 0.2811 0.044 Uiso 1 1 calc R . .
C29 C 0.1651(3) 0.4875(2) 0.2919(2) 0.0268(5) Uani 1 1 d . . .
H29 H 0.2239 0.4883 0.3516 0.032 Uiso 1 1 calc R . .
C30 C 0.6609(2) 0.8198(2) 0.42006(17) 0.0185(4) Uani 1 1 d . . .
C31 C 0.6855(2) 0.7220(2) 0.46060(17) 0.0193(4) Uani 1 1 d . . .
C32 C 0.7192(2) 0.6414(2) 0.39272(18) 0.0217(4) Uani 1 1 d . . .
C33 C 0.7220(2) 0.6897(2) 0.31034(17) 0.0202(4) Uani 1 1 d . . .
C34 C 0.6904(2) 0.7998(2) 0.32923(17) 0.0186(4) Uani 1 1 d . . .
C35 C 0.6336(3) 0.9289(2) 0.47060(19) 0.0243(5) Uani 1 1 d . . .
H35A H 0.7175 0.9844 0.5006 0.036 Uiso 1 1 calc R . .
H35B H 0.5904 0.9136 0.5197 0.036 Uiso 1 1 calc R . .
H35C H 0.5750 0.9602 0.4246 0.036 Uiso 1 1 calc R . .
C36 C 0.6837(3) 0.7118(3) 0.55965(18) 0.0267(5) Uani 1 1 d . . .
H36A H 0.6370 0.6348 0.5570 0.040 Uiso 1 1 calc R . .
H36B H 0.6377 0.7689 0.5865 0.040 Uiso 1 1 calc R . .
H36C H 0.7752 0.7251 0.6000 0.040 Uiso 1 1 calc R . .
C37 C 0.7657(3) 0.5333(3) 0.4081(2) 0.0321(6) Uani 1 1 d . . .
H37A H 0.8622 0.5509 0.4366 0.048 Uiso 1 1 calc R . .
H37B H 0.7438 0.4775 0.3467 0.048 Uiso 1 1 calc R . .
H37C H 0.7215 0.5013 0.4511 0.048 Uiso 1 1 calc R . .
C38 C 0.7625(3) 0.6347(3) 0.2254(2) 0.0308(6) Uani 1 1 d . . .
H38A H 0.7262 0.6666 0.1710 0.046 Uiso 1 1 calc R . .
H38B H 0.7281 0.5518 0.2091 0.046 Uiso 1 1 calc R . .
H38C H 0.8598 0.6497 0.2402 0.046 Uiso 1 1 calc R . .
C39 C 0.6877(3) 0.8822(2) 0.26529(19) 0.0252(5) Uani 1 1 d . . .
H39A H 0.7775 0.9273 0.2775 0.038 Uiso 1 1 calc R . .
H39B H 0.6276 0.9338 0.2783 0.038 Uiso 1 1 calc R . .
H39C H 0.6561 0.8394 0.1984 0.038 Uiso 1 1 calc R . .
Cl2A Cl -0.0022(3) 0.85340(17) 0.1569(3) 0.0932(9) Uani 0.755(5) 1 d PD A 1
Cl3A Cl 0.0457(3) 1.0998(2) 0.1735(2) 0.0606(5) Uani 0.755(5) 1 d PD A 1
C40A C 0.0859(6) 0.9841(5) 0.2184(5) 0.0639(16) Uani 0.755(5) 1 d PD A 1
H40A H 0.1809 0.9843 0.2232 0.077 Uiso 0.755(5) 1 calc PR A 1
H40B H 0.0761 0.9962 0.2841 0.077 Uiso 0.755(5) 1 calc PR A 1
Cl2B Cl 0.0006(9) 0.8520(6) 0.1012(9) 0.0932(9) Uani 0.245(5) 1 d PD A 2
Cl3B Cl 0.0466(10) 1.0889(7) 0.1409(6) 0.0606(5) Uani 0.245(5) 1 d PD A 2
C40B C 0.1059(15) 0.9732(9) 0.1651(14) 0.0639(16) Uani 0.245(5) 1 d PD A 2
H40C H 0.1927 0.9747 0.1506 0.077 Uiso 0.245(5) 1 calc PR A 2
H40D H 0.1204 0.9758 0.2340 0.077 Uiso 0.245(5) 1 calc PR A 2

loop_
_atom_site_aniso_label
_atom_site_aniso_U_11
_atom_site_aniso_U_22
_atom_site_aniso_U_33
_atom_site_aniso_U_23
_atom_site_aniso_U_13
_atom_site_aniso_U_12
Ir1 0.01684(5) 0.01521(5) 0.01504(5) 0.00491(3) 0.00440(3) 0.00401(3)
N1 0.0197(9) 0.0160(9) 0.0208(9) 0.0043(7) 0.0064(7) 0.0035(7)
N2 0.0572(17) 0.0344(13) 0.0258(12) 0.0189(10) 0.0164(11) 0.0167(12)
Cl1 0.0383(3) 0.0237(3) 0.0255(3) 0.0079(2) 0.0094(2) 0.0117(2)
C1 0.0281(12) 0.0203(11) 0.0269(12) 0.0107(9) 0.0107(10) 0.0075(9)
C2 0.0343(14) 0.0163(11) 0.0380(14) 0.0087(10) 0.0144(11) 0.0064(9)
C3 0.0346(14) 0.0155(11) 0.0350(14) 0.0005(9) 0.0122(11) 0.0022(9)
C4 0.0271(12) 0.0193(11) 0.0241(11) 0.0020(9) 0.0067(9) 0.0034(9)
C5 0.0190(10) 0.0170(10) 0.0200(10) 0.0040(8) 0.0062(8) 0.0047(8)
C6 0.0196(10) 0.0164(10) 0.0174(10) 0.0044(8) 0.0050(8) 0.0038(8)
C7 0.0218(11) 0.0246(11) 0.0190(10) 0.0023(8) 0.0058(8) 0.0060(9)
C8 0.0240(11) 0.0303(12) 0.0174(10) 0.0070(9) 0.0080(9) 0.0064(9)
C9 0.0234(11) 0.0259(12) 0.0221(11) 0.0114(9) 0.0081(9) 0.0060(9)
C10 0.0223(11) 0.0199(10) 0.0190(10) 0.0080(8) 0.0049(8) 0.0044(8)
C11 0.0168(9) 0.0181(10) 0.0166(9) 0.0050(8) 0.0048(7) 0.0033(7)
C12 0.0184(10) 0.0151(9) 0.0165(9) 0.0046(7) 0.0040(8) 0.0047(7)
C13 0.0186(10) 0.0175(10) 0.0165(9) 0.0053(8) 0.0050(8) 0.0066(8)
C14 0.0200(10) 0.0190(10) 0.0183(10) 0.0062(8) 0.0066(8) 0.0035(8)
C15 0.0186(10) 0.0251(11) 0.0183(10) 0.0075(8) 0.0039(8) 0.0051(8)
C16 0.0179(10) 0.0215(11) 0.0204(10) 0.0050(8) 0.0066(8) 0.0030(8)
C17 0.0225(11) 0.0287(12) 0.0223(11) 0.0038(9) 0.0037(9) 0.0055(9)
C18 0.0214(12) 0.0328(14) 0.0322(14) 0.0034(11) 0.0020(10) 0.0072(10)
C19 0.0216(12) 0.0335(14) 0.0412(16) 0.0002(12) 0.0137(11) 0.0037(10)
C20 0.0339(14) 0.0355(15) 0.0295(13) 0.0025(11) 0.0167(11) 0.0054(11)
C21 0.0271(12) 0.0317(13) 0.0235(12) 0.0066(10) 0.0102(10) 0.0071(10)
C22 0.055(2) 0.0431(17) 0.0251(13) 0.0199(12) 0.0156(13) 0.0130(14)
C23 0.061(2) 0.0294(15) 0.0331(15) 0.0156(12) 0.0114(14) 0.0163(14)
C24 0.0159(9) 0.0197(10) 0.0191(10) 0.0034(8) 0.0054(8) 0.0040(8)
C25 0.0194(10) 0.0280(12) 0.0211(11) 0.0062(9) 0.0063(8) 0.0056(9)
C26 0.0184(11) 0.0352(14) 0.0256(12) 0.0036(10) 0.0004(9) 0.0030(10)
C27 0.0233(13) 0.0328(15) 0.0429(17) 0.0046(12) 0.0020(12) -0.0038(11)
C28 0.0299(14) 0.0290(14) 0.0483(18) 0.0165(13) 0.0059(13) -0.0028(11)
C29 0.0243(12) 0.0244(12) 0.0308(13) 0.0119(10) 0.0042(10) 0.0001(9)
C30 0.0177(10) 0.0174(10) 0.0188(10) 0.0031(8) 0.0037(8) 0.0024(8)
C31 0.0159(10) 0.0242(11) 0.0180(10) 0.0068(8) 0.0023(8) 0.0059(8)
C32 0.0180(10) 0.0221(11) 0.0253(11) 0.0064(9) 0.0047(9) 0.0060(8)
C33 0.0165(10) 0.0234(11) 0.0213(10) 0.0044(8) 0.0071(8) 0.0040(8)
C34 0.0158(9) 0.0202(10) 0.0191(10) 0.0065(8) 0.0028(8) 0.0025(8)
C35 0.0273(12) 0.0192(11) 0.0238(11) 0.0012(9) 0.0048(9) 0.0056(9)
C36 0.0281(12) 0.0356(14) 0.0189(11) 0.0120(10) 0.0046(9) 0.0101(10)
C37 0.0318(14) 0.0276(13) 0.0415(16) 0.0124(11) 0.0091(12) 0.0164(11)
C38 0.0321(14) 0.0318(14) 0.0294(13) 0.0006(11) 0.0156(11) 0.0067(11)
C39 0.0252(12) 0.0254(12) 0.0269(12) 0.0131(10) 0.0076(9) 0.0017(9)
Cl2A 0.0882(11) 0.0456(7) 0.146(3) 0.0316(14) 0.0326(17) 0.0026(7)
Cl3A 0.0673(7) 0.0447(7) 0.0759(16) 0.0098(10) 0.0316(12) 0.0160(6)
C40A 0.049(3) 0.069(4) 0.087(5) 0.035(4) 0.029(3) 0.014(3)
Cl2B 0.0882(11) 0.0456(7) 0.146(3) 0.0316(14) 0.0326(17) 0.0026(7)
Cl3B 0.0673(7) 0.0447(7) 0.0759(16) 0.0098(10) 0.0316(12) 0.0160(6)
C40B 0.049(3) 0.069(4) 0.087(5) 0.035(4) 0.029(3) 0.014(3)

loop_
_atom_type_symbol
_atom_type_description
_atom_type_scat_dispersion_real
_atom_type_scat_dispersion_imag
_atom_type_scat_source
C C 0.0033 0.0016 'International Tables Vol C Tables 4.2.6.8 and 6.1.1.4'
H H 0.0000 0.0000 'International Tables Vol C Tables 4.2.6.8 and 6.1.1.4'
Cl Cl 0.1484 0.1585 'International Tables Vol C Tables 4.2.6.8 and 6.1.1.4'
Ir Ir -1.4442 7.9887 'International Tables Vol C Tables 4.2.6.8 and 6.1.1.4'
N N 0.0061 0.0033 'International Tables Vol C Tables 4.2.6.8 and 6.1.1.4'

loop_
_geom_angle_atom_site_label_1
_geom_angle_atom_site_label_2
_geom_angle_atom_site_label_3
_geom_angle
C14 Ir1 N1 103.33(9)
C14 Ir1 C12 68.92(9)
N1 Ir1 C12 88.91(8)
C14 Ir1 C30 95.50(9)
N1 Ir1 C30 160.63(9)
C12 Ir1 C30 102.23(9)
C14 Ir1 C13 38.28(8)
N1 Ir1 C13 79.88(8)
C12 Ir1 C13 38.39(8)
C30 Ir1 C13 118.59(9)
C14 Ir1 C33 157.99(9)
N1 Ir1 C33 97.28(8)
C12 Ir1 C33 119.66(9)
C30 Ir1 C33 63.47(9)
C13 Ir1 C33 157.40(9)
C14 Ir1 C32 128.24(9)
N1 Ir1 C32 100.34(9)
C12 Ir1 C32 156.59(9)
C30 Ir1 C32 63.62(9)
C13 Ir1 C32 164.35(9)
C33 Ir1 C32 38.24(9)
C14 Ir1 C31 96.95(9)
N1 Ir1 C31 132.45(8)
C12 Ir1 C31 138.63(9)
C30 Ir1 C31 38.54(9)
C13 Ir1 C31 134.41(8)
C33 Ir1 C31 62.84(9)
C32 Ir1 C31 36.96(9)
C14 Ir1 C34 127.67(9)
N1 Ir1 C34 126.38(8)
C12 Ir1 C34 94.36(8)
C30 Ir1 C34 38.01(9)
C13 Ir1 C34 129.50(8)
C33 Ir1 C34 37.06(9)
C32 Ir1 C34 62.82(9)
C31 Ir1 C34 62.93(9)
C1 N1 C5 118.8(2)
C1 N1 Ir1 117.98(17)
C5 N1 Ir1 123.07(16)
C9 N2 C23 121.2(2)
C9 N2 C22 120.4(3)
C23 N2 C22 117.4(2)
N1 C1 C2 123.9(2)
N1 C1 H1 118.1
C2 C1 H1 118.1
C1 C2 C3 118.1(2)
C1 C2 H2 121.0
C3 C2 H2 121.0
C4 C3 C2 119.0(2)
C4 C3 H3 120.5
C2 C3 H3 120.5
C3 C4 C5 121.1(2)
C3 C4 H4 119.5
C5 C4 H4 119.5
N1 C5 C4 119.1(2)
N1 C5 C6 121.9(2)
C4 C5 C6 119.0(2)
C7 C6 C11 116.6(2)
C7 C6 C5 117.9(2)
C11 C6 C5 125.4(2)
C8 C7 C6 123.1(2)
C8 C7 H7 118.4
C6 C7 H7 118.4
C7 C8 C9 120.4(2)
C7 C8 H8 119.8
C9 C8 H8 119.8
N2 C9 C10 121.2(2)
N2 C9 C8 121.7(2)
C10 C9 C8 117.1(2)
C11 C10 C9 122.1(2)
C11 C10 H10 118.9
C9 C10 H10 118.9
C10 C11 C6 120.6(2)
C10 C11 C12 116.1(2)
C6 C11 C12 123.2(2)
C13 C12 C11 125.7(2)
C13 C12 Ir1 73.10(13)
C11 C12 Ir1 112.23(15)
C13 C12 H12 116(2)
C11 C12 H12 113(2)
Ir1 C12 H12 107.1(19)
C14 C13 C12 114.3(2)
C14 C13 C24 119.5(2)
C12 C13 C24 125.3(2)
C14 C13 Ir1 65.55(13)
C12 C13 Ir1 68.51(12)
C24 C13 Ir1 126.59(16)
C15 C14 C13 141.4(2)
C15 C14 Ir1 141.94(19)
C13 C14 Ir1 76.17(14)
C14 C15 C16 124.8(2)
C14 C15 H15 117.6
C16 C15 H15 117.6
C21 C16 C17 117.9(2)
C21 C16 C15 119.0(2)
C17 C16 C15 123.0(2)
C18 C17 C16 120.7(3)
C18 C17 H17 119.6
C16 C17 H17 119.6
C17 C18 C19 120.7(3)
C17 C18 H18 119.7
C19 C18 H18 119.7
C20 C19 C18 119.2(3)
C20 C19 H19 120.4
C18 C19 H19 120.4
C19 C20 C21 120.5(3)
C19 C20 H20 119.8
C21 C20 H20 119.8
C20 C21 C16 121.0(3)
C20 C21 H21 119.5
C16 C21 H21 119.5
N2 C22 H22A 109.5
N2 C22 H22B 109.5
H22A C22 H22B 109.5
N2 C22 H22C 109.5
H22A C22 H22C 109.5
H22B C22 H22C 109.5
N2 C23 H23A 109.5
N2 C23 H23B 109.5
H23A C23 H23B 109.5
N2 C23 H23C 109.5
H23A C23 H23C 109.5
H23B C23 H23C 109.5
C25 C24 C29 118.9(2)
C25 C24 C13 120.5(2)
C29 C24 C13 120.4(2)
C26 C25 C24 120.2(2)
C26 C25 H25 119.9
C24 C25 H25 119.9
C27 C26 C25 120.3(3)
C27 C26 H26 119.8
C25 C26 H26 119.8
C26 C27 C28 120.1(3)
C26 C27 H27 119.9
C28 C27 H27 119.9
C29 C28 C27 119.9(3)
C29 C28 H28 120.0
C27 C28 H28 120.0
C28 C29 C24 120.5(3)
C28 C29 H29 119.8
C24 C29 H29 119.8
C34 C30 C31 107.1(2)
C34 C30 C35 126.0(2)
C31 C30 C35 126.1(2)
C34 C30 Ir1 72.86(13)
C31 C30 Ir1 72.48(13)
C35 C30 Ir1 127.97(17)
C32 C31 C30 108.2(2)
C32 C31 C36 125.8(2)
C30 C31 C36 125.9(2)
C32 C31 Ir1 71.33(13)
C30 C31 Ir1 68.98(12)
C36 C31 Ir1 128.13(18)
C31 C32 C33 108.0(2)
C31 C32 C37 126.2(2)
C33 C32 C37 125.1(2)
C31 C32 Ir1 71.71(13)
C33 C32 Ir1 70.83(13)
C37 C32 Ir1 130.42(19)
C34 C33 C32 107.9(2)
C34 C33 C38 127.0(2)
C32 C33 C38 124.9(2)
C34 C33 Ir1 71.80(13)
C32 C33 Ir1 70.93(13)
C38 C33 Ir1 126.61(18)
C33 C34 C30 108.6(2)
C33 C34 C39 125.9(2)
C30 C34 C39 125.5(2)
C33 C34 Ir1 71.15(13)
C30 C34 Ir1 69.14(13)
C39 C34 Ir1 125.49(16)
C30 C35 H35A 109.5
C30 C35 H35B 109.5
H35A C35 H35B 109.5
C30 C35 H35C 109.5
H35A C35 H35C 109.5
H35B C35 H35C 109.5
C31 C36 H36A 109.5
C31 C36 H36B 109.5
H36A C36 H36B 109.5
C31 C36 H36C 109.5
H36A C36 H36C 109.5
H36B C36 H36C 109.5
C32 C37 H37A 109.5
C32 C37 H37B 109.5
H37A C37 H37B 109.5
C32 C37 H37C 109.5
H37A C37 H37C 109.5
H37B C37 H37C 109.5
C33 C38 H38A 109.5
C33 C38 H38B 109.5
H38A C38 H38B 109.5
C33 C38 H38C 109.5
H38A C38 H38C 109.5
H38B C38 H38C 109.5
C34 C39 H39A 109.5
C34 C39 H39B 109.5
H39A C39 H39B 109.5
C34 C39 H39C 109.5
H39A C39 H39C 109.5
H39B C39 H39C 109.5
Cl2A C40A Cl3A 117.2(4)
Cl2A C40A H40A 108.0
Cl3A C40A H40A 108.0
Cl2A C40A H40B 108.0
Cl3A C40A H40B 108.0
H40A C40A H40B 107.2
Cl2B C40B Cl3B 111.2(8)
Cl2B C40B H40C 109.4
Cl3B C40B H40C 109.4
Cl2B C40B H40D 109.4
Cl3B C40B H40D 109.4
H40C C40B H40D 108.0

loop_
_geom_bond_atom_site_label_1
_geom_bond_atom_site_label_2
_geom_bond_distance
Ir1 C14 2.082(2)
Ir1 N1 2.103(2)
Ir1 C12 2.160(2)
Ir1 C30 2.184(2)
Ir1 C13 2.221(2)
Ir1 C33 2.224(2)
Ir1 C32 2.226(2)
Ir1 C31 2.231(2)
Ir1 C34 2.233(2)
N1 C1 1.353(3)
N1 C5 1.366(3)
N2 C9 1.372(3)
N2 C23 1.445(4)
N2 C22 1.449(4)
C1 C2 1.373(4)
C1 H1 0.9500
C2 C3 1.390(4)
C2 H2 0.9500
C3 C4 1.378(4)
C3 H3 0.9500
C4 C5 1.408(3)
C4 H4 0.9500
C5 C6 1.471(3)
C6 C7 1.405(3)
C6 C11 1.412(3)
C7 C8 1.378(4)
C7 H7 0.9500
C8 C9 1.410(4)
C8 H8 0.9500
C9 C10 1.408(3)
C10 C11 1.392(3)
C10 H10 0.9500
C11 C12 1.476(3)
C12 C13 1.441(3)
C12 H12 0.95(3)
C13 C14 1.417(3)
C13 C24 1.492(3)
C14 C15 1.328(3)
C15 C16 1.471(3)
C15 H15 0.9500
C16 C21 1.396(3)
C16 C17 1.404(3)
C17 C18 1.384(4)
C17 H17 0.9500
C18 C19 1.389(4)
C18 H18 0.9500
C19 C20 1.382(5)
C19 H19 0.9500
C20 C21 1.390(4)
C20 H20 0.9500
C21 H21 0.9500
C22 H22A 0.9800
C22 H22B 0.9800
C22 H22C 0.9800
C23 H23A 0.9800
C23 H23B 0.9800
C23 H23C 0.9800
C24 C25 1.394(3)
C24 C29 1.399(3)
C25 C26 1.392(4)
C25 H25 0.9500
C26 C27 1.377(4)
C26 H26 0.9500
C27 C28 1.387(5)
C27 H27 0.9500
C28 C29 1.387(4)
C28 H28 0.9500
C29 H29 0.9500
C30 C34 1.439(3)
C30 C31 1.457(3)
C30 C35 1.495(3)
C31 C32 1.413(3)
C31 C36 1.502(3)
C32 C33 1.458(3)
C32 C37 1.503(4)
C33 C34 1.417(3)
C33 C38 1.497(3)
C34 C39 1.503(3)
C35 H35A 0.9800
C35 H35B 0.9800
C35 H35C 0.9800
C36 H36A 0.9800
C36 H36B 0.9800
C36 H36C 0.9800
C37 H37A 0.9800
C37 H37B 0.9800
C37 H37C 0.9800
C38 H38A 0.9800
C38 H38B 0.9800
C38 H38C 0.9800
C39 H39A 0.9800
C39 H39B 0.9800
C39 H39C 0.9800
Cl2A C40A 1.680(6)
Cl3A C40A 1.729(6)
C40A H40A 0.9900
C40A H40B 0.9900
Cl2B C40B 1.668(9)
Cl3B C40B 1.683(9)
C40B H40C 0.9900
C40B H40D 0.9900
